data_2001771
loop_
_publ_author_name
'Lis, T.'

_publ_section_title
;
 Structure of phosphoglycolate (PG) in different ionization states.
 Structure of phosphoglycolic acid (H~3~PG) and its salts: KH~2~PG,
 NaH~2~PG, K~3~H~3~(PG)~2~, Na~2~HPG.0.5H~2~O, Na~5~H(PG)~2~.4H~2~O and
 Na~3~PG.4H~2~O
;
_journal_issue 4
_journal_name_full 'Acta Crystallographica Section C'
_journal_page_first 696
_journal_page_last 705
_journal_paper_doi 10.1107/S0108270192010758
_journal_volume 49
_journal_year 1993
_chemical_formula_moiety 'C2 H4 O6 P1,Na1'
_chemical_formula_sum 'C2 H4 Na O6 P'
_chemical_formula_weight 178.01
_symmetry_cell_setting monoclinic
_symmetry_space_group_name_Hall '-P 2yac'
_symmetry_space_group_name_H-M 'P 1 2/n 1'
_cell_angle_alpha 90
_cell_angle_beta 91.39(6)
_cell_angle_gamma 90
_cell_formula_units_Z 4
_cell_length_a 9.782(6)
_cell_length_b 5.366(3)
_cell_length_c 11.175(9)
_cell_volume 586.4(7)
_diffrn_radiation_type Mo
_diffrn_radiation_wavelength 0.71069
_exptl_absorpt_coefficient_mu 0.49
_exptl_crystal_density_diffrn 2.016
_exptl_crystal_density_meas 1.98
_exptl_crystal_F_000 360
_cod_data_source_file mu1010.cif
_cod_data_source_block mu1010_structure_3_of_8
_cod_original_sg_symbol_H-M 'P 2/n'
_cod_original_formula_sum 'C2 H4 Na1 O6 P1'
_cod_database_code 2001771

loop_
_atom_site_label
_atom_site_fract_x
_atom_site_fract_y
_atom_site_fract_z
_atom_site_U_iso_or_equiv
P .17314(8) .31252(13) .05803(6) .0143(2)
O(1) .31824(19) .2346(4) .04171(16) .0192(5)
O(2) .11955(18) .1403(4) .16448(15) .0192(5)
O(3) .15090(19) .5791(4) .09094(15) .0196(5)
O(4) .0897(2) .2367(4) -.05588(17) .0228(5)
O(5) .02374(19) -.1821(4) .33067(16) .0221(5)
O(6) -.1272(2) .1047(4) .38903(18) .0282(5)
C(1) -.0336(3) .0179(5) .3177(2) .0187(6)
C(2) -.0071(3) .1989(6) .2182(2) .0185(6)
Na(1) .5 .5 0 .0329(5)
Na(2) .25 .8017(3) .25 .0199(4)
H(2) -.007(3) .365(6) .248(3) .021(8)
H(21) -.082(4) .173(6) .157(3) .033(9)
H(4) .002(4) .295(7) -.061(3) .050(12)
H(6) -.138(4) -.001(7) .443(4) .065(14)

loop_
_geom_angle_atom_site_label_1
_geom_angle_atom_site_label_2
_geom_angle_atom_site_label_3
_geom_angle
O(1) P O(2) 104.9(2)
O(1) P O(3) 116.2(2)
O(1) P O(4) 108.0(2)
O(2) P O(3) 108.5(2)
O(2) P O(4) 106.4(2)
O(3) P O(4) 112.1(2)
P O(2) C(2) 119.2(2)
O(2) C(2) C(1) 109.7(3)
C(2) C(1) O(5) 124.7(3)
C(2) C(1) O(6) 110.8(3)
O(5) C(1) O(6) 124.5(3)

loop_
_geom_bond_atom_site_label_1
_geom_bond_atom_site_label_2
_geom_bond_distance
P O(1) 1.495(2)
P O(2) 1.604(2)
P O(3) 1.494(2)
P O(4) 1.550(2)
O(2) C(2) 1.425(3)
C(2) C(1) 1.504(4)
C(1) O(5) 1.218(3)
C(1) O(6) 1.314(3)
